data_1005019
loop_
_publ_author_name
'Yamane, H'
'DiSalvo, F J'

_publ_section_title
;
Synthesis and crystal structure of Sr2 Zn N2 and Ba2 Zn N2
;
_journal_coden_ASTM JSSCBI
_journal_name_full 'Journal of Solid State Chemistry'
_journal_page_first 375
_journal_page_last 379
_journal_paper_doi 10.1016/0022-4596(95)80055-T
_journal_volume 119
_journal_year 1995
_chemical_formula_structural 'Sr2 (Zn N2)'
_chemical_formula_sum 'N2 Sr2 Zn'
_chemical_name_systematic 'Strontium dinitridozincate'
_space_group_IT_number 139
_symmetry_cell_setting tetragonal
_symmetry_Int_Tables_number 139
_symmetry_space_group_name_Hall '-I 4 2'
_symmetry_space_group_name_H-M 'I 4/m m m'
_cell_angle_alpha 90
_cell_angle_beta 90
_cell_angle_gamma 90
_cell_formula_units_Z 2
_cell_length_a 3.8568(2)
_cell_length_b 3.8568(2)
_cell_length_c 12.935(1)
_cell_volume 192.4
_refine_ls_R_factor_all 0.049
_cod_database_code 1005019

loop_
_symmetry_equiv_pos_as_xyz
x,y,z
-x,-y,z
-x,y,z
x,-y,z
-y,x,z
y,-x,z
y,x,z
-y,-x,z
-x,-y,-z
x,y,-z
x,-y,-z
-x,y,-z
y,-x,-z
-y,x,-z
-y,-x,-z
y,x,-z
1/2+x,1/2+y,1/2+z
1/2-x,1/2-y,1/2+z
1/2-x,1/2+y,1/2+z
1/2+x,1/2-y,1/2+z
1/2-y,1/2+x,1/2+z
1/2+y,1/2-x,1/2+z
1/2+y,1/2+x,1/2+z
1/2-y,1/2-x,1/2+z
1/2-x,1/2-y,1/2-z
1/2+x,1/2+y,1/2-z
1/2+x,1/2-y,1/2-z
1/2-x,1/2+y,1/2-z
1/2+y,1/2-x,1/2-z
1/2-y,1/2+x,1/2-z
1/2-y,1/2-x,1/2-z
1/2+y,1/2+x,1/2-z

loop_
_atom_site_aniso_label
_atom_site_aniso_U_11
_atom_site_aniso_U_12
_atom_site_aniso_U_13
_atom_site_aniso_U_22
_atom_site_aniso_U_23
_atom_site_aniso_U_33
Sr1 0.007(1) 0. 0. 0.007(1) 0. 0.008(1)
Zn1 0.010(2) 0. 0. 0.010(2) 0. 0.006(2)
N1 0.010(5) 0. 0. 0.016(5) 0. 0.002(6)

loop_
_atom_site_label
_atom_site_type_symbol
_atom_site_symmetry_multiplicity
_atom_site_Wyckoff_symbol
_atom_site_fract_x
_atom_site_fract_y
_atom_site_fract_z
_atom_site_occupancy
_atom_site_attached_hydrogens
_atom_site_calc_flag
Sr1 Sr2+ 4 e 0. 0. 0.3409(1) 1. 0 d
Zn1 Zn2+ 2 a 0. 0. 0. 1. 0 d
N1 N3- 4 e 0. 0. 0.1449(12) 1. 0 d

loop_
_atom_type_symbol
_atom_type_oxidation_number
Sr2+ 2.000
Zn2+ 2.000
N3- -3.000
